data_4515019
loop_
_publ_author_name
'T\'oth, Bal\'azs L'
'B\'eke, Ferenc'
'Egyed, Orsolya'
'B\'enyei, Attila'
'Stirling, Andr\'as'
'Nov\'ak, Zolt\'an'

_publ_section_title
;
 Synthesis of Multifunctional Aryl(trifloxyalkenyl)iodonium Triflate
 Salts.
;
_journal_issue 5
_journal_name_full 'ACS omega'
_journal_page_first 9188
_journal_page_last 9197
_journal_paper_doi 10.1021/acsomega.9b00728
_journal_volume 4
_journal_year 2019
_chemical_formula_moiety 'C9 H7 F3 I O3 S, C F3 O3 S'
_chemical_formula_sum 'C10 H7 F6 I O6 S2'
_chemical_formula_weight 528.18
_chemical_name_common 'Novak BF317'
_space_group_crystal_system monoclinic
_space_group_IT_number 14
_space_group_name_Hall '-P 2yn'
_space_group_name_H-M_alt 'P 1 21/n 1'
_symmetry_space_group_name_Hall '-P 2yn'
_symmetry_space_group_name_H-M 'P 1 21/n 1'
_atom_sites_solution_hydrogens geom
_atom_sites_solution_primary direct
_atom_sites_solution_secondary difmap
_cell_angle_alpha 90
_cell_angle_beta 101.426(10)
_cell_angle_gamma 90
_cell_formula_units_Z 4
_cell_length_a 11.402(3)
_cell_length_b 6.1909(18)
_cell_length_c 25.548(7)
_cell_measurement_reflns_used 85
_cell_measurement_temperature 298.(2)
_cell_measurement_theta_max 27.4554
_cell_measurement_theta_min 4.8494
_cell_volume 1767.7(8)
_computing_cell_refinement 'APEX3 v2017.3-0 (Bruker AXS Inc., 2017)'
_computing_data_collection 'APEX3 v2017.3-0 (Bruker AXS Inc., 2017)'
_computing_data_reduction 'SAINT V8.38A (Bruker AXS Inc., 2017)'
_computing_structure_refinement 'SHELXL-2014 (Sheldrick 2014)'
_computing_structure_solution 'SHELXS-97 (Sheldrick 2008)'
_diffrn_ambient_temperature 298.(2)
_diffrn_detector_area_resol_mean 7.3910
_diffrn_measured_fraction_theta_full 0.998
_diffrn_measured_fraction_theta_max 0.998
_diffrn_measurement_device_type 'Bruker D8 Venture with CMOS detector'
_diffrn_measurement_method '\f and \w scans'
_diffrn_radiation_monochromator 'multilayer mirror '
_diffrn_radiation_type 'Mo K\a'
_diffrn_radiation_wavelength 0.71073
_diffrn_reflns_av_R_equivalents 0.0388
_diffrn_reflns_av_unetI/netI 0.0286
_diffrn_reflns_limit_h_max 13
_diffrn_reflns_limit_h_min -13
_diffrn_reflns_limit_k_max 7
_diffrn_reflns_limit_k_min -7
_diffrn_reflns_limit_l_max 30
_diffrn_reflns_limit_l_min -30
_diffrn_reflns_number 22513
_diffrn_reflns_theta_full 25.36
_diffrn_reflns_theta_max 25.36
_diffrn_reflns_theta_min 2.74
_diffrn_source 'microsource sealed tube'
_diffrn_source_type 'INCOATEC I\mS 3.0'
_exptl_absorpt_coefficient_mu 2.131
_exptl_absorpt_correction_T_max 0.745
_exptl_absorpt_correction_T_min 0.500
_exptl_absorpt_correction_type multi-scan
_exptl_absorpt_process_details 'SADABS (Bruker AXS Inc., 2017)'
_exptl_crystal_colour colourless
_exptl_crystal_density_diffrn 1.985
_exptl_crystal_density_method 'not measured'
_exptl_crystal_description rod
_exptl_crystal_F_000 1016
_exptl_crystal_size_max 0.754
_exptl_crystal_size_mid 0.147
_exptl_crystal_size_min 0.124
_refine_diff_density_max 0.935
_refine_diff_density_min -0.603
_refine_ls_extinction_method none
_refine_ls_goodness_of_fit_ref 1.128
_refine_ls_hydrogen_treatment constr
_refine_ls_matrix_type full
_refine_ls_number_parameters 226
_refine_ls_number_reflns 3243
_refine_ls_number_restraints 0
_refine_ls_restrained_S_all 1.128
_refine_ls_R_factor_all 0.0338
_refine_ls_R_factor_gt 0.0292
_refine_ls_shift/su_max 0.001
_refine_ls_shift/su_mean 0.000
_refine_ls_structure_factor_coef Fsqd
_refine_ls_weighting_details 'w=1/[\s^2^(Fo^2^)+(0.0625P)^2^+1.1695P] where P=(Fo^2^+2Fc^2^)/3'
_refine_ls_weighting_scheme calc
_refine_ls_wR_factor_gt 0.0834
_refine_ls_wR_factor_ref 0.1030
_reflns_number_gt 3012
_reflns_number_total 3243
_reflns_threshold_expression 'I > 2\s(I)'
_cod_data_source_file ao9b00728_si_002.cif
_cod_data_source_block 7a
_cod_original_cell_volume 1767.7(9)
_cod_database_code 4515019
_publcif_datablock.id {272c6742-734a-498d-aff4-7f6251c31876}

loop_
_space_group_symop_operation_xyz
'x, y, z'
'-x+1/2, y+1/2, -z+1/2'
'-x, -y, -z'
'x-1/2, -y-1/2, z-1/2'

loop_
_atom_site_type_symbol
_atom_site_label
_atom_site_fract_x
_atom_site_fract_y
_atom_site_fract_z
_atom_site_U_iso_or_equiv
_atom_site_adp_type
_atom_site_calc_flag
_atom_site_refinement_flags_adp
_atom_site_refinement_flags_posn
_atom_site_occupancy
C C10 0.5622(7) 0.3831(16) 0.2330(3) 0.119(3) Uani d . . 1
C C1 0.3635(4) 0.4629(8) 0.36248(16) 0.0623(10) Uani d . . 1
H H1 0.367999 0.612529 0.360449 0.075 Uiso calc U R 1
C C2 0.3665(4) 0.3493(8) 0.32149(18) 0.0693(12) Uani d . . 1
H H2 0.363835 0.199368 0.323084 0.083 Uiso calc U R 1
C C11 0.1835(3) 0.4664(7) 0.43611(14) 0.0527(8) Uani d . . 1
C C12 0.1879(5) 0.6576(8) 0.4629(2) 0.0750(13) Uani d . . 1
H H12 0.260517 0.717823 0.479422 0.09 Uiso calc U R 1
C C13 0.0810(6) 0.7586(11) 0.4646(3) 0.0995(19) Uani d . . 1
H H13 0.080684 0.890254 0.482137 0.119 Uiso calc U R 1
C C14 -0.0237(6) 0.6655(12) 0.4407(3) 0.102(2) Uani d . . 1
H H14 -0.095363 0.734047 0.442532 0.123 Uiso calc U R 1
C C15 -0.0267(4) 0.4756(13) 0.4142(2) 0.101(2) Uani d . . 1
H H15 -0.099636 0.415389 0.39812 0.121 Uiso calc U R 1
C C16 0.0804(4) 0.3700(10) 0.4111(2) 0.0777(13) Uani d . . 1
H H16 0.080914 0.240105 0.392886 0.093 Uiso calc U R 1
C C20 0.3603(6) 0.1476(11) 0.6279(2) 0.0898(18) Uani d . . 1
O O11 0.3740(3) 0.4547(6) 0.27372(13) 0.0830(10) Uani d . . 1
O O12 0.3401(5) 0.4299(11) 0.17861(16) 0.1340(19) Uani d . . 1
O O13 0.3932(4) 0.1000(8) 0.23209(16) 0.0973(12) Uani d . . 1
O O21 0.2950(3) 0.1175(6) 0.52654(12) 0.0706(8) Uani d . . 1
O O22 0.5054(3) 0.1709(6) 0.56307(17) 0.0821(10) Uani d . . 1
O O23 0.4138(3) -0.1720(5) 0.57366(16) 0.0789(10) Uani d . . 1
F F11 0.6160(4) 0.3360(10) 0.2810(2) 0.150(2) Uani d . . 1
F F12 0.5769(6) 0.5912(12) 0.2266(3) 0.192(3) Uani d . . 1
F F13 0.6038(6) 0.2820(14) 0.1983(3) 0.221(4) Uani d . . 1
F F21 0.4519(4) 0.1182(9) 0.66863(13) 0.1299(15) Uani d . . 1
F F22 0.2659(4) 0.0455(9) 0.63723(16) 0.1353(17) Uani d . . 1
F F23 0.3361(4) 0.3570(7) 0.62614(17) 0.1299(16) Uani d . . 1
S S10 0.40187(14) 0.3260(3) 0.22467(5) 0.0837(4) Uani d . . 1
S S20 0.39810(9) 0.05573(17) 0.56627(4) 0.0571(3) Uani d . . 1
I I1 0.34882(2) 0.31784(4) 0.43400(2) 0.05560(13) Uani d . . 1

loop_
_atom_site_aniso_label
_atom_site_aniso_U_11
_atom_site_aniso_U_22
_atom_site_aniso_U_33
_atom_site_aniso_U_12
_atom_site_aniso_U_13
_atom_site_aniso_U_23
C10 0.108(5) 0.173(7) 0.090(4) -0.052(5) 0.054(4) -0.038(5)
C1 0.060(2) 0.073(3) 0.056(2) 0.0103(19) 0.0161(18) 0.010(2)
C2 0.074(3) 0.084(3) 0.054(2) 0.007(2) 0.024(2) 0.008(2)
C11 0.0467(18) 0.067(2) 0.0461(18) 0.0190(17) 0.0125(15) 0.0042(17)
C12 0.073(3) 0.073(3) 0.082(3) 0.018(2) 0.021(2) -0.013(2)
C13 0.098(5) 0.095(4) 0.112(5) 0.046(4) 0.037(4) -0.003(4)
C14 0.081(4) 0.143(6) 0.088(4) 0.062(4) 0.029(3) 0.018(4)
C15 0.048(2) 0.163(6) 0.089(4) 0.018(3) 0.004(2) 0.001(4)
C16 0.058(3) 0.100(3) 0.073(3) 0.011(2) 0.007(2) -0.011(3)
C20 0.082(4) 0.129(5) 0.061(3) 0.038(3) 0.019(3) 0.000(3)
O11 0.099(2) 0.102(3) 0.0571(17) 0.017(2) 0.0366(17) 0.0133(17)
O12 0.154(4) 0.188(5) 0.054(2) 0.008(4) 0.007(2) 0.019(3)
O13 0.101(3) 0.117(3) 0.075(2) -0.014(3) 0.021(2) -0.021(2)
O21 0.0655(18) 0.086(2) 0.0587(17) 0.0232(16) 0.0092(13) 0.0077(15)
O22 0.0621(19) 0.092(2) 0.096(3) 0.0017(16) 0.0246(18) -0.0034(18)
O23 0.077(2) 0.071(2) 0.092(2) 0.0241(15) 0.0237(18) 0.0141(16)
F11 0.081(3) 0.222(6) 0.140(4) -0.013(3) 0.008(3) -0.040(4)
F12 0.202(6) 0.204(6) 0.186(6) -0.103(5) 0.076(5) 0.003(5)
F13 0.153(5) 0.348(10) 0.201(6) -0.076(6) 0.126(5) -0.139(7)
F21 0.127(3) 0.199(4) 0.0558(17) 0.041(3) -0.0008(18) -0.006(2)
F22 0.112(3) 0.204(5) 0.111(3) 0.031(3) 0.073(2) 0.027(3)
F23 0.145(4) 0.134(3) 0.110(3) 0.055(3) 0.023(3) -0.045(2)
S10 0.0791(8) 0.1274(13) 0.0463(6) -0.0043(7) 0.0165(5) -0.0016(6)
S20 0.0512(5) 0.0689(6) 0.0529(5) 0.0183(4) 0.0144(4) 0.0027(4)
I1 0.04970(18) 0.0710(2) 0.04769(18) 0.01981(10) 0.01363(12) 0.00675(10)

loop_
_atom_type_symbol
_atom_type_description
_atom_type_scat_dispersion_real
_atom_type_scat_dispersion_imag
_atom_type_scat_source
C C 0.0033 0.0016 'International Tables Vol C Tables 4.2.6.8 and 6.1.1.4'
H H 0.0000 0.0000 'International Tables Vol C Tables 4.2.6.8 and 6.1.1.4'
O O 0.0106 0.0060 'International Tables Vol C Tables 4.2.6.8 and 6.1.1.4'
F F 0.0171 0.0103 'International Tables Vol C Tables 4.2.6.8 and 6.1.1.4'
S S 0.1246 0.1234 'International Tables Vol C Tables 4.2.6.8 and 6.1.1.4'
I I -0.4742 1.8119 'International Tables Vol C Tables 4.2.6.8 and 6.1.1.4'

loop_
_geom_angle_atom_site_label_1
_geom_angle_atom_site_label_2
_geom_angle_atom_site_label_3
_geom_angle
F13 C10 F11 112.6(10)
F13 C10 F12 109.0(8)
F11 C10 F12 107.0(7)
F13 C10 S10 109.2(5)
F11 C10 S10 110.0(5)
F12 C10 S10 108.9(7)
C2 C1 I1 120.6(4)
C2 C1 H1 119.7
I1 C1 H1 119.7
C1 C2 O11 118.5(5)
C1 C2 H2 120.7
O11 C2 H2 120.7
C16 C11 C12 124.0(4)
C16 C11 I1 119.4(3)
C12 C11 I1 116.6(3)
C11 C12 C13 117.8(6)
C11 C12 H12 121.1
C13 C12 H12 121.1
C14 C13 C12 119.8(6)
C14 C13 H13 120.1
C12 C13 H13 120.1
C15 C14 C13 121.8(5)
C15 C14 H14 119.1
C13 C14 H14 119.1
C14 C15 C16 119.9(6)
C14 C15 H15 120.1
C16 C15 H15 120.1
C11 C16 C15 116.8(5)
C11 C16 H16 121.6
C15 C16 H16 121.6
F22 C20 F23 107.7(5)
F22 C20 F21 109.7(5)
F23 C20 F21 106.6(6)
F22 C20 S20 110.7(5)
F23 C20 S20 111.3(4)
F21 C20 S20 110.7(4)
C2 O11 S10 121.1(3)
O12 S10 O13 121.9(3)
O12 S10 O11 106.8(3)
O13 S10 O11 111.3(2)
O12 S10 C10 109.4(4)
O13 S10 C10 105.6(4)
O11 S10 C10 99.4(3)
O23 S20 O22 114.3(2)
O23 S20 O21 114.7(2)
O22 S20 O21 114.4(2)
O23 S20 C20 103.9(3)
O22 S20 C20 104.3(3)
O21 S20 C20 103.2(2)
C1 I1 C11 93.59(15)

loop_
_geom_bond_atom_site_label_1
_geom_bond_atom_site_label_2
_geom_bond_distance
C10 F13 1.252(9)
C10 F11 1.291(9)
C10 F12 1.314(11)
C10 S10 1.832(7)
C1 C2 1.267(6)
C1 I1 2.072(4)
C1 H1 0.93
C2 O11 1.401(5)
C2 H2 0.93
C11 C16 1.360(6)
C11 C12 1.363(6)
C11 I1 2.108(3)
C12 C13 1.378(8)
C12 H12 0.93
C13 C14 1.358(10)
C13 H13 0.93
C14 C15 1.353(10)
C14 H14 0.93
C15 C16 1.401(8)
C15 H15 0.93
C16 H16 0.93
C20 F22 1.310(8)
C20 F23 1.325(7)
C20 F21 1.332(6)
C20 S20 1.805(5)
O11 S10 1.570(4)
O12 S10 1.402(5)
O13 S10 1.418(5)
O21 S20 1.444(3)
O22 S20 1.432(4)
O23 S20 1.429(3)

loop_
_geom_hbond_atom_site_label_D
_geom_hbond_atom_site_label_H
_geom_hbond_atom_site_label_A
_geom_hbond_site_symmetry_A
_geom_hbond_distance_DH
_geom_hbond_distance_HA
_geom_hbond_distance_DA
_geom_hbond_angle_DHA
C1 H1 O22 3_666 0.93 2.57 3.141(6) 120.5

loop_
_geom_torsion_atom_site_label_1
_geom_torsion_atom_site_label_2
_geom_torsion_atom_site_label_3
_geom_torsion_atom_site_label_4
_geom_torsion
I1 C1 C2 O11 178.7(3)
C16 C11 C12 C13 0.0(8)
I1 C11 C12 C13 179.7(5)
C11 C12 C13 C14 0.8(10)
C12 C13 C14 C15 -0.9(11)
C13 C14 C15 C16 0.1(11)
C12 C11 C16 C15 -0.7(8)
I1 C11 C16 C15 179.6(4)
C14 C15 C16 C11 0.7(9)
C1 C2 O11 S10 168.6(4)
C2 O11 S10 O12 147.1(4)
C2 O11 S10 O13 11.8(5)
C2 O11 S10 C10 -99.2(5)
F13 C10 S10 O12 -71.9(9)
F11 C10 S10 O12 164.0(6)
F12 C10 S10 O12 47.1(6)
F13 C10 S10 O13 61.0(9)
F11 C10 S10 O13 -63.1(7)
F12 C10 S10 O13 179.9(5)
F13 C10 S10 O11 176.4(8)
F11 C10 S10 O11 52.3(7)
F12 C10 S10 O11 -64.6(6)
F22 C20 S20 O23 -56.7(5)
F23 C20 S20 O23 -176.4(4)
F21 C20 S20 O23 65.2(6)
F22 C20 S20 O22 -176.8(4)
F23 C20 S20 O22 63.4(5)
F21 C20 S20 O22 -55.0(6)
F22 C20 S20 O21 63.3(5)
F23 C20 S20 O21 -56.4(5)
F21 C20 S20 O21 -174.8(5)
